data_9013366
loop_
_publ_author_name
'Knight, K. S.'
'Price, G. D.'

_publ_section_title
;Powder neutron-diffraction studies of clinopyroxenes. I. The crystal
 structure and thermoelastic properties of jadeite between 1.5 and 270 K
 Locality: Hweka and Mamon mining district, Burma Note: T = 138.8 K
;
_journal_name_full 'The Canadian Mineralogist'
_journal_page_first 1593
_journal_page_last 1622
_journal_paper_doi 10.3749/canmin.46.6.1593
_journal_volume 46
_journal_year 2008
_chemical_formula_structural NaAl(Si2O6)
_chemical_formula_sum 'Al Na O6 Si2'
_chemical_name_mineral Jadeite
_space_group_IT_number 15
_symmetry_space_group_name_Hall '-C 2yc'
_symmetry_space_group_name_H-M 'C 1 2/c 1'
_cell_angle_alpha 90
_cell_angle_beta 107.5703
_cell_angle_gamma 90
_cell_length_a 9.41759
_cell_length_b 8.55760
_cell_length_c 5.22127
_cell_formula_units_Z 4
_cell_volume 401.161
_diffrn_ambient_temperature 138.8
_exptl_crystal_density_diffrn 3.347
_cod_original_formula_sum 'Na Al Si2 O6'
_cod_database_code 9013366

loop_
_symmetry_equiv_pos_as_xyz
x,y,z
1/2+x,1/2+y,z
x,-y,1/2+z
1/2+x,1/2-y,1/2+z
-x,y,1/2-z
1/2-x,1/2+y,1/2-z
-x,-y,-z
1/2-x,1/2-y,-z

loop_
_atom_site_label
_atom_site_fract_x
_atom_site_fract_y
_atom_site_fract_z
_atom_site_U_iso_or_equiv
Na 0.00000 0.30110 0.25000 0.00710
Al 0.00000 0.90690 0.25000 0.00240
Si 0.29098 0.09341 0.22800 0.00185
O1 0.10919 0.07602 0.12832 0.00378
O2 0.36077 0.26333 0.29332 0.00399
O3 0.35385 0.00759 0.00626 0.00477
